data_2108370
loop_
_publ_author_name
'Arkhipov, S. G.'
'Losev, E. A.'
'Nguyen, T. T.'
'Rychkov, D. A.'
'Boldyreva, E. V.'

_publ_section_title
;
 A large anisotropic plasticity of <small>L</small>-leucinium hydrogen
 maleate preserved at cryogenic temperatures
;
_journal_coeditor_code XK5052
_journal_issue 2
_journal_name_full 'Acta Crystallographica Section B'
_journal_page_first
;
;
_journal_paper_doi 10.1107/S2052520619000441
_journal_volume 75
_journal_year 2019
_chemical_absolute_configuration syn
_chemical_formula_iupac 'C6 H14 N O2 +, C4 H3 O4 -'
_chemical_formula_moiety 'C6 H14 N O2 +, C4 H3 O4 -'
_chemical_formula_sum 'C10 H17 N O6'
_chemical_formula_weight 247.24
_chemical_name_systematic
;
<i>L</i>-Leucinium hydrogen maleate
;
_space_group_crystal_system monoclinic
_space_group_IT_number 5
_space_group_name_Hall 'C 2y'
_space_group_name_H-M_alt 'C 1 2 1'
_symmetry_space_group_name_Hall 'C 2y'
_symmetry_space_group_name_H-M 'C 1 2 1'
_atom_sites_solution_hydrogens geom
_atom_sites_solution_primary iterative
_audit_creation_date 2018-10-08
_audit_creation_method
;
Olex2 1.2
(compiled 2018.05.29 svn.r3508 for OlexSys, GUI svn.r5506)
;
_cell_angle_alpha 90
_cell_angle_beta 100.170(3)
_cell_angle_gamma 90
_cell_formula_units_Z 12
_cell_length_a 21.2256(7)
_cell_length_b 5.67647(16)
_cell_length_c 32.0621(7)
_cell_measurement_reflns_used 5690
_cell_measurement_temperature 100(2)
_cell_measurement_theta_max 29.2930
_cell_measurement_theta_min 2.1750
_cell_volume 3802.35(19)
_computing_cell_refinement 'CrysAlisPro 1.171.39.46 (Rigaku OD, 2018)'
_computing_data_collection 'CrysAlisPro 1.171.39.46 (Rigaku OD, 2018)'
_computing_data_reduction 'CrysAlisPro 1.171.39.46 (Rigaku OD, 2018)'
_computing_molecular_graphics 'Olex2 (Dolomanov et al., 2009)'
_computing_publication_material 'Olex2 (Dolomanov et al., 2009)'
_computing_structure_refinement 'ShelXL (Sheldrick, 2015)'
_computing_structure_solution 'olex2.solve (Bourhis et al., 2015)'
_diffrn_ambient_temperature 100.0
_diffrn_detector 'image plate (34 cm diameter)'
_diffrn_measured_fraction_theta_full 0.999
_diffrn_measured_fraction_theta_max 1.000
_diffrn_measurement_details
;
List of Runs (angles in degrees, time in seconds):

  # Type    Start    End  Width  t~exp~   \w     \q     \k     \f   Frames
--------------------------------------------------------------------------
  1  \w    -90.00  90.00   0.50  180.00    --    0.00 180.00 214.00  360
  2  \w    -20.00  90.00   0.50  180.00    --    0.00 180.00 114.00  220
;
_diffrn_measurement_device '2-circle goniometer'
_diffrn_measurement_device_type 'STOE IPDS 2'
_diffrn_measurement_method '\w scans'
_diffrn_orient_matrix_type 'CrysAlisPro convention (1999,Acta A55,543-557)'
_diffrn_orient_matrix_UB_11 -0.0166037000
_diffrn_orient_matrix_UB_12 -0.0037114000
_diffrn_orient_matrix_UB_13 -0.0212199000
_diffrn_orient_matrix_UB_21 -0.0294726000
_diffrn_orient_matrix_UB_22 0.0151607000
_diffrn_orient_matrix_UB_23 0.0072463000
_diffrn_orient_matrix_UB_31 0.0030662000
_diffrn_orient_matrix_UB_32 0.1238961000
_diffrn_orient_matrix_UB_33 -0.0015377000
_diffrn_radiation_monochromator graphite
_diffrn_radiation_probe x-ray
_diffrn_radiation_type MoK\a
_diffrn_radiation_wavelength 0.71073
_diffrn_reflns_av_R_equivalents 0.0644
_diffrn_reflns_av_unetI/netI 0.0708
_diffrn_reflns_Laue_measured_fraction_full 0.999
_diffrn_reflns_Laue_measured_fraction_max 1.000
_diffrn_reflns_limit_h_max 26
_diffrn_reflns_limit_h_min -26
_diffrn_reflns_limit_k_max 6
_diffrn_reflns_limit_k_min -7
_diffrn_reflns_limit_l_max 40
_diffrn_reflns_limit_l_min -40
_diffrn_reflns_number 22408
_diffrn_reflns_point_group_measured_fraction_full 0.974
_diffrn_reflns_point_group_measured_fraction_max 0.973
_diffrn_reflns_theta_full 25.242
_diffrn_reflns_theta_max 26.371
_diffrn_reflns_theta_min 1.936
_diffrn_source 'fine-focus sealed X-ray tube'
_exptl_absorpt_coefficient_mu 0.107
_exptl_absorpt_correction_T_max 1.00000
_exptl_absorpt_correction_T_min 0.89937
_exptl_absorpt_correction_type multi-scan
_exptl_absorpt_process_details
;
CrysAlisPro 1.171.39.46 (Rigaku Oxford Diffraction, 2018)
Empirical absorption correction using spherical harmonics,
 implemented in SCALE3 ABSPACK scaling algorithm.
;
_exptl_crystal_density_diffrn 1.296
_exptl_crystal_description needle
_exptl_crystal_F_000 1584
_exptl_crystal_size_max 4
_exptl_crystal_size_mid 0.119
_exptl_crystal_size_min 0.062
_refine_diff_density_max 0.225
_refine_diff_density_min -0.256
_refine_diff_density_rms 0.049
_refine_ls_extinction_method none
_refine_ls_goodness_of_fit_ref 0.983
_refine_ls_hydrogen_treatment constr
_refine_ls_matrix_type full
_refine_ls_number_parameters 475
_refine_ls_number_reflns 7531
_refine_ls_number_restraints 1
_refine_ls_restrained_S_all 0.983
_refine_ls_R_factor_all 0.0683
_refine_ls_R_factor_gt 0.0425
_refine_ls_shift/su_max 0.001
_refine_ls_shift/su_mean 0.000
_refine_ls_structure_factor_coef Fsqd
_refine_ls_weighting_details 'w=1/[\s^2^(Fo^2^)+(0.0494P)^2^] where P=(Fo^2^+2Fc^2^)/3'
_refine_ls_weighting_scheme calc
_refine_ls_wR_factor_gt 0.0901
_refine_ls_wR_factor_ref 0.0993
_reflns_Friedel_coverage 0.760
_reflns_Friedel_fraction_full 0.943
_reflns_Friedel_fraction_max 0.940
_reflns_number_gt 5508
_reflns_number_total 7531
_reflns_threshold_expression 'I > 2\s(I)'
_cod_data_source_file xk5052sup1.cif
_cod_data_source_block l_leu_mal_100
_cod_original_cell_volume 3802.35(18)
_cod_database_code 2108370
_shelx_shelxl_version_number 2017/1
_chemical_oxdiff_formula 'C10 H17 N O6'
_shelx_space_group_comment
;
The symmetry employed for this shelxl refinement is uniquely defined
by the following loop, which should always be used as a source of
symmetry information in preference to the above space-group names.
They are only intended as comments.
;
_shelx_estimated_absorpt_t_max 0.993
_shelx_estimated_absorpt_t_min 0.673
_reflns_odcompleteness_completeness 99.95
_reflns_odcompleteness_iscentric 1
_reflns_odcompleteness_theta 24.97
_olex2_refinement_description
;
1. Fixed Uiso
 At 1.2 times of:
  All C(H) groups, All C(H,H) groups, All N(H,H,H) groups
 At 1.5 times of:
  All C(H,H,H) groups, All O(H) groups
2.a Ternary CH refined with riding coordinates:
 C21(H21), C22(H22), C43(H43), C41(H41), C23(H23), C42(H42)
2.b Secondary CH2 refined with riding coordinates:
 C32(H32A,H32B), C33(H33A,H33B), C31(H31A,H31B)
2.c Aromatic/amide H refined with riding coordinates:
 C92(H92), C91(H91), C93(H93), C83(H83), C81(H81), C82(H82)
2.d Idealised Me refined as rotating group:
 N2(H2A,H2B,H2C), N3(H3A,H3B,H3C), N1(H1A,H1B,H1C), C61(H61A,H61B,H61C),
 C63(H63A,H63B,H63C), C51(H51A,H51B,H51C), C53(H53A,H53B,H53C), C62(H62A,H62B,
 H62C), C52(H52A,H52B,H52C)
2.e Idealised tetrahedral OH refined as rotating group:
 O61(H61), O12(H12), O62(H62), O63(H63), O13(H13), O11(H11)
;
_olex2_submission_special_instructions 'No special instructions were received'
_oxdiff_exptl_absorpt_empirical_details
;
Empirical correction (ABSPACK) includes:
- Absorption correction using spherical harmonics
- Frame scaling
- Detector area scaling
;
_oxdiff_exptl_absorpt_empirical_full_max 1.187
_oxdiff_exptl_absorpt_empirical_full_min 0.865

loop_
_space_group_symop_operation_xyz
'x, y, z'
'-x, y, -z'
'x+1/2, y+1/2, z'
'-x+1/2, y+1/2, -z'

loop_
_atom_site_label
_atom_site_type_symbol
_atom_site_fract_x
_atom_site_fract_y
_atom_site_fract_z
_atom_site_U_iso_or_equiv
_atom_site_adp_type
_atom_site_occupancy
_atom_site_site_symmetry_order
_atom_site_calc_flag
_atom_site_refinement_flags_posn
O51 O 0.49686(11) 0.6955(4) 0.24425(7) 0.0254(6) Uani 1 1 d .
O21 O 0.70213(11) 0.5542(4) 0.50288(7) 0.0219(5) Uani 1 1 d .
O31 O 0.61047(11) 0.5802(4) 0.41752(7) 0.0247(6) Uani 1 1 d .
O42 O 0.28306(11) 0.5409(4) 0.64721(7) 0.0214(5) Uani 1 1 d .
O61 O 0.53003(11) 0.4030(4) 0.28801(7) 0.0234(6) Uani 1 1 d .
H61 H 0.548357 0.385748 0.313267 0.035 Uiso 1 1 calc GR
O52 O 0.35676(11) 0.3455(4) 0.77694(7) 0.0272(6) Uani 1 1 d .
O22 O 0.51309(11) 0.4441(5) 0.85132(7) 0.0233(5) Uani 1 1 d .
N2 N 0.51390(12) 0.1448(5) 0.78936(8) 0.0197(6) Uani 1 1 d .
H2A H 0.495372 0.248433 0.769212 0.024 Uiso 1 1 calc GR
H2B H 0.488544 0.127420 0.809271 0.024 Uiso 1 1 calc GR
H2C H 0.518790 0.002967 0.777111 0.024 Uiso 1 1 calc GR
O12 O 0.61352(11) 0.5691(5) 0.85256(8) 0.0294(6) Uani 1 1 d .
H12 H 0.603407 0.671309 0.869142 0.044 Uiso 1 1 calc GR
O53 O 0.41465(11) 0.1476(4) -0.06639(7) 0.0243(6) Uani 1 1 d .
O33 O 0.41128(11) -0.0588(4) 0.10602(7) 0.0253(5) Uani 1 1 d .
O62 O 0.32965(11) 0.5809(4) 0.72216(7) 0.0234(6) Uani 1 1 d .
H62 H 0.311250 0.570707 0.696781 0.035 Uiso 1 1 calc GR
O63 O 0.42716(13) -0.1618(4) -0.02459(7) 0.0295(6) Uani 1 1 d .
H63 H 0.429233 -0.191694 0.001280 0.044 Uiso 1 1 calc GR
N3 N 0.92004(12) 0.0953(5) 0.89672(8) 0.0190(6) Uani 1 1 d .
H3A H 0.953599 0.090888 0.882567 0.023 Uiso 1 1 calc GR
H3B H 0.913965 -0.050388 0.907184 0.023 Uiso 1 1 calc GR
H3C H 0.928548 0.200054 0.918473 0.023 Uiso 1 1 calc GR
O13 O 0.82956(11) 0.4701(5) 0.81685(7) 0.0290(6) Uani 1 1 d .
H13 H 0.841614 0.584319 0.803562 0.044 Uiso 1 1 calc GR
O32 O 0.25674(11) 0.2532(4) 0.60058(7) 0.0259(6) Uani 1 1 d .
O11 O 0.64261(12) 0.2496(5) 0.47317(7) 0.0267(6) Uani 1 1 d .
H11 H 0.631562 0.345190 0.453223 0.040 Uiso 1 1 calc GR
O41 O 0.57843(11) 0.3510(4) 0.36181(7) 0.0223(5) Uani 1 1 d .
O23 O 0.93476(11) 0.4319(5) 0.84202(7) 0.0263(6) Uani 1 1 d .
O43 O 0.43139(14) -0.2507(4) 0.04990(7) 0.0352(7) Uani 1 1 d .
C92 C 0.31488(16) 0.1601(6) 0.71278(11) 0.0234(8) Uani 1 1 d .
H92 H 0.320044 0.015453 0.727905 0.028 Uiso 1 1 calc R
C21 C 0.69528(15) 0.2075(6) 0.54424(10) 0.0196(8) Uani 1 1 d .
H21 H 0.697342 0.037549 0.536380 0.024 Uiso 1 1 calc R
C102 C 0.33504(15) 0.3732(6) 0.73900(10) 0.0198(7) Uani 1 1 d .
C91 C 0.54180(16) 0.8024(6) 0.31426(11) 0.0240(8) Uani 1 1 d .
H91 H 0.534362 0.961637 0.305672 0.029 Uiso 1 1 calc R
N1 N 0.75841(13) 0.2843(5) 0.56795(8) 0.0202(6) Uani 1 1 d .
H1A H 0.789170 0.255545 0.552110 0.024 Uiso 1 1 calc GR
H1B H 0.767573 0.203151 0.592760 0.024 Uiso 1 1 calc GR
H1C H 0.757172 0.441261 0.573515 0.024 Uiso 1 1 calc GR
C71 C 0.58665(15) 0.5552(6) 0.37953(10) 0.0206(8) Uani 1 1 d .
C101 C 0.52191(16) 0.6244(6) 0.27979(10) 0.0213(8) Uani 1 1 d .
C93 C 0.42255(15) 0.2225(6) 0.00653(10) 0.0204(8) Uani 1 1 d .
H93 H 0.422637 0.385620 -0.000048 0.024 Uiso 1 1 calc R
C12 C 0.56428(16) 0.4295(6) 0.83989(9) 0.0194(7) Uani 1 1 d .
C22 C 0.57824(15) 0.2368(6) 0.80999(10) 0.0189(7) Uani 1 1 d .
H22 H 0.601469 0.107043 0.827401 0.023 Uiso 1 1 calc R
C83 C 0.42344(15) 0.1741(6) 0.04761(10) 0.0200(7) Uani 1 1 d .
H83 H 0.425409 0.307773 0.065613 0.024 Uiso 1 1 calc R
C73 C 0.42181(16) -0.0583(7) 0.06933(10) 0.0219(7) Uani 1 1 d .
C72 C 0.27600(15) 0.3203(6) 0.63752(10) 0.0198(8) Uani 1 1 d .
C81 C 0.56805(16) 0.7745(6) 0.35477(11) 0.0226(8) Uani 1 1 d .
H81 H 0.576261 0.916636 0.370415 0.027 Uiso 1 1 calc R
C103 C 0.42143(16) 0.0623(7) -0.03056(11) 0.0220(7) Uani 1 1 d .
C13 C 0.87995(16) 0.3716(6) 0.84086(10) 0.0196(7) Uani 1 1 d .
C82 C 0.29075(16) 0.1391(6) 0.67154(11) 0.0244(8) Uani 1 1 d .
H82 H 0.281395 -0.018089 0.662317 0.029 Uiso 1 1 calc R
C11 C 0.68093(15) 0.3563(7) 0.50445(10) 0.0199(7) Uani 1 1 d .
C32 C 0.61849(16) 0.3123(6) 0.77723(10) 0.0206(8) Uani 1 1 d .
H32A H 0.659559 0.376474 0.792424 0.025 Uiso 1 1 calc R
H32B H 0.595847 0.441579 0.760029 0.025 Uiso 1 1 calc R
C43 C 0.78618(16) 0.0498(7) 0.91938(11) 0.0254(8) Uani 1 1 d .
H43 H 0.824943 -0.017474 0.937816 0.030 Uiso 1 1 calc R
C41 C 0.57770(17) 0.1520(7) 0.55425(12) 0.0300(9) Uani 1 1 d .
H41 H 0.562658 0.232081 0.526494 0.036 Uiso 1 1 calc R
C23 C 0.86094(15) 0.1697(6) 0.86707(10) 0.0192(7) Uani 1 1 d .
H23 H 0.845614 0.035235 0.847772 0.023 Uiso 1 1 calc R
C61 C 0.53198(19) 0.2163(9) 0.58419(14) 0.0441(11) Uani 1 1 d .
H61A H 0.545971 0.139600 0.611643 0.066 Uiso 1 1 calc GR
H61B H 0.488678 0.163192 0.572080 0.066 Uiso 1 1 calc GR
H61C H 0.531903 0.387563 0.588089 0.066 Uiso 1 1 calc GR
C63 C 0.75083(19) -0.1487(7) 0.89318(14) 0.0377(10) Uani 1 1 d .
H63A H 0.711649 -0.086734 0.875869 0.057 Uiso 1 1 calc GR
H63B H 0.739733 -0.271474 0.912117 0.057 Uiso 1 1 calc GR
H63C H 0.778345 -0.215733 0.874666 0.057 Uiso 1 1 calc GR
C33 C 0.80778(15) 0.2398(6) 0.89113(10) 0.0195(7) Uani 1 1 d .
H33A H 0.770124 0.290047 0.870232 0.023 Uiso 1 1 calc R
H33B H 0.822525 0.378149 0.909026 0.023 Uiso 1 1 calc R
C31 C 0.64491(16) 0.2414(7) 0.57210(10) 0.0248(8) Uani 1 1 d .
H31A H 0.642044 0.411730 0.578134 0.030 Uiso 1 1 calc R
H31B H 0.659924 0.161046 0.599453 0.030 Uiso 1 1 calc R
C51 C 0.5771(2) -0.1119(8) 0.54660(16) 0.0523(13) Uani 1 1 d .
H51A H 0.594628 -0.193136 0.573087 0.078 Uiso 1 1 calc GR
H51B H 0.603288 -0.148544 0.525138 0.078 Uiso 1 1 calc GR
H51C H 0.533048 -0.164501 0.536640 0.078 Uiso 1 1 calc GR
C53 C 0.74402(19) 0.1625(8) 0.94762(12) 0.0357(10) Uani 1 1 d .
H53A H 0.706504 0.233956 0.929952 0.053 Uiso 1 1 calc GR
H53B H 0.768381 0.284221 0.965229 0.053 Uiso 1 1 calc GR
H53C H 0.730035 0.041886 0.965867 0.053 Uiso 1 1 calc GR
C62 C 0.67814(19) -0.0663(8) 0.76997(13) 0.0400(10) Uani 1 1 d .
H62A H 0.718434 0.008795 0.782940 0.060 Uiso 1 1 calc GR
H62B H 0.686704 -0.186063 0.749673 0.060 Uiso 1 1 calc GR
H62C H 0.658403 -0.140772 0.792048 0.060 Uiso 1 1 calc GR
C42 C 0.63315(17) 0.1179(7) 0.74715(11) 0.0257(8) Uani 1 1 d .
H42 H 0.592027 0.038905 0.734661 0.031 Uiso 1 1 calc R
C52 C 0.6612(2) 0.2299(8) 0.71132(12) 0.0389(10) Uani 1 1 d .
H52A H 0.630700 0.344335 0.696380 0.058 Uiso 1 1 calc GR
H52B H 0.669571 0.107333 0.691482 0.058 Uiso 1 1 calc GR
H52C H 0.701290 0.310089 0.723039 0.058 Uiso 1 1 calc GR

loop_
_atom_site_aniso_label
_atom_site_aniso_U_11
_atom_site_aniso_U_22
_atom_site_aniso_U_33
_atom_site_aniso_U_23
_atom_site_aniso_U_13
_atom_site_aniso_U_12
O51 0.0342(14) 0.0272(15) 0.0124(12) 0.0022(11) -0.0023(10) -0.0021(12)
O21 0.0281(13) 0.0243(14) 0.0127(12) 0.0027(11) 0.0022(10) -0.0037(12)
O31 0.0317(13) 0.0293(14) 0.0111(12) 0.0028(11) -0.0014(10) -0.0027(12)
O42 0.0328(13) 0.0175(13) 0.0127(12) 0.0005(10) 0.0005(10) 0.0018(11)
O61 0.0348(14) 0.0212(14) 0.0115(11) 0.0001(10) -0.0030(10) 0.0015(11)
O52 0.0406(14) 0.0252(14) 0.0132(13) 0.0030(10) -0.0026(11) -0.0033(12)
O22 0.0267(13) 0.0270(13) 0.0183(12) -0.0020(11) 0.0095(10) -0.0002(12)
N2 0.0237(14) 0.0210(16) 0.0143(14) -0.0011(12) 0.0030(11) -0.0010(13)
O12 0.0334(14) 0.0317(15) 0.0245(14) -0.0120(12) 0.0084(11) -0.0084(13)
O53 0.0339(13) 0.0257(14) 0.0125(12) 0.0025(11) 0.0016(10) -0.0010(11)
O33 0.0367(14) 0.0251(13) 0.0150(12) 0.0016(11) 0.0070(10) 0.0015(12)
O62 0.0369(14) 0.0200(13) 0.0109(11) 0.0008(10) -0.0025(10) 0.0022(12)
O63 0.0549(16) 0.0226(14) 0.0098(12) 0.0007(10) 0.0023(12) 0.0032(13)
N3 0.0251(15) 0.0208(16) 0.0118(13) -0.0009(12) 0.0051(11) 0.0006(13)
O13 0.0333(14) 0.0324(15) 0.0203(13) 0.0123(12) 0.0019(11) 0.0017(12)
O32 0.0378(14) 0.0254(14) 0.0118(12) -0.0021(11) -0.0027(10) 0.0012(12)
O11 0.0365(14) 0.0272(14) 0.0130(12) 0.0033(11) -0.0047(11) -0.0061(12)
O41 0.0309(13) 0.0184(12) 0.0164(12) 0.0015(10) 0.0012(10) 0.0001(11)
O23 0.0290(14) 0.0295(14) 0.0213(13) 0.0054(12) 0.0070(10) -0.0012(12)
O43 0.0702(19) 0.0181(14) 0.0171(13) 0.0000(11) 0.0074(13) 0.0066(14)
C92 0.036(2) 0.0148(18) 0.0192(18) 0.0037(15) 0.0048(16) 0.0026(16)
C21 0.0233(18) 0.0191(18) 0.0161(17) 0.0007(14) 0.0025(14) 0.0022(15)
C102 0.0247(17) 0.0188(19) 0.0165(18) -0.0004(15) 0.0054(14) 0.0008(15)
C91 0.033(2) 0.0159(19) 0.0199(18) 0.0001(15) -0.0024(15) 0.0015(16)
N1 0.0287(15) 0.0225(16) 0.0087(13) 0.0034(12) 0.0015(11) 0.0046(13)
C71 0.0216(17) 0.0217(19) 0.0178(18) 0.0013(16) 0.0016(14) 0.0011(16)
C101 0.0275(18) 0.020(2) 0.0164(18) 0.0022(15) 0.0030(15) -0.0011(15)
C93 0.0265(18) 0.0153(18) 0.0185(18) -0.0011(14) 0.0015(14) 0.0017(15)
C12 0.0297(19) 0.0187(18) 0.0093(15) 0.0039(14) 0.0024(14) -0.0033(16)
C22 0.0221(17) 0.0206(18) 0.0136(16) -0.0009(14) 0.0021(13) -0.0010(15)
C83 0.0256(18) 0.0180(18) 0.0164(17) -0.0027(15) 0.0042(14) 0.0010(15)
C73 0.0297(19) 0.0194(18) 0.0153(17) 0.0003(15) 0.0004(14) 0.0006(17)
C72 0.0241(18) 0.024(2) 0.0114(17) 0.0004(14) 0.0028(14) 0.0035(16)
C81 0.0308(19) 0.0168(18) 0.0190(18) -0.0035(15) 0.0010(15) -0.0004(16)
C103 0.0242(18) 0.0220(19) 0.0188(18) 0.0003(16) 0.0010(14) 0.0022(16)
C13 0.0254(19) 0.0203(19) 0.0138(17) -0.0025(14) 0.0053(14) 0.0009(16)
C82 0.034(2) 0.0193(19) 0.0186(18) -0.0006(15) 0.0020(15) -0.0010(16)
C11 0.0219(17) 0.028(2) 0.0114(16) -0.0006(15) 0.0064(14) -0.0007(16)
C32 0.0229(17) 0.026(2) 0.0134(17) 0.0007(14) 0.0031(14) 0.0011(15)
C43 0.0232(18) 0.030(2) 0.0228(18) 0.0078(17) 0.0043(15) 0.0011(17)
C41 0.0266(19) 0.037(2) 0.027(2) 0.0108(18) 0.0071(16) 0.0043(18)
C23 0.0244(17) 0.0211(18) 0.0115(16) -0.0011(14) 0.0017(13) 0.0007(15)
C61 0.035(2) 0.050(3) 0.052(3) 0.011(2) 0.021(2) 0.005(2)
C63 0.037(2) 0.029(2) 0.052(3) 0.002(2) 0.019(2) -0.0073(19)
C33 0.0233(17) 0.0213(18) 0.0130(16) -0.0007(15) 0.0006(14) -0.0012(15)
C31 0.032(2) 0.026(2) 0.0169(17) 0.0046(16) 0.0052(15) 0.0015(17)
C51 0.037(2) 0.046(3) 0.076(3) -0.014(3) 0.015(2) -0.010(2)
C53 0.039(2) 0.045(3) 0.026(2) 0.0007(19) 0.0151(17) -0.002(2)
C62 0.053(3) 0.028(2) 0.045(2) -0.002(2) 0.027(2) 0.006(2)
C42 0.0277(19) 0.031(2) 0.0204(18) -0.0064(16) 0.0091(15) -0.0071(17)
C52 0.047(2) 0.051(3) 0.023(2) 0.003(2) 0.0160(18) 0.004(2)

loop_
_atom_type_symbol
_atom_type_description
_atom_type_scat_dispersion_real
_atom_type_scat_dispersion_imag
_atom_type_scat_source
C C 0.0033 0.0016 'International Tables Vol C Tables 4.2.6.8 and 6.1.1.4'
H H 0.0000 0.0000 'International Tables Vol C Tables 4.2.6.8 and 6.1.1.4'
N N 0.0061 0.0033 'International Tables Vol C Tables 4.2.6.8 and 6.1.1.4'
O O 0.0106 0.0060 'International Tables Vol C Tables 4.2.6.8 and 6.1.1.4'

loop_
_geom_angle_atom_site_label_1
_geom_angle_atom_site_label_2
_geom_angle_atom_site_label_3
_geom_angle
C101 O61 H61 109.5
H2A N2 H2B 109.5
H2A N2 H2C 109.5
H2B N2 H2C 109.5
C22 N2 H2A 109.5
C22 N2 H2B 109.5
C22 N2 H2C 109.5
C12 O12 H12 109.5
C102 O62 H62 109.5
C103 O63 H63 109.5
H3A N3 H3B 109.5
H3A N3 H3C 109.5
H3B N3 H3C 109.5
C23 N3 H3A 109.5
C23 N3 H3B 109.5
C23 N3 H3C 109.5
C13 O13 H13 109.5
C11 O11 H11 109.5
C102 C92 H92 114.7
C82 C92 H92 114.7
C82 C92 C102 130.6(3)
N1 C21 H21 109.7
N1 C21 C11 107.2(3)
N1 C21 C31 109.1(3)
C11 C21 H21 109.7
C11 C21 C31 111.5(3)
C31 C21 H21 109.7
O52 C102 O62 121.2(3)
O52 C102 C92 118.2(3)
O62 C102 C92 120.6(3)
C101 C91 H91 114.6
C81 C91 H91 114.6
C81 C91 C101 130.8(3)
C21 N1 H1A 109.5
C21 N1 H1B 109.5
C21 N1 H1C 109.5
H1A N1 H1B 109.5
H1A N1 H1C 109.5
H1B N1 H1C 109.5
O31 C71 O41 122.3(3)
O31 C71 C81 116.8(3)
O41 C71 C81 120.9(3)
O51 C101 O61 121.8(3)
O51 C101 C91 118.5(3)
O61 C101 C91 119.7(3)
C83 C93 H93 114.7
C83 C93 C103 130.7(3)
C103 C93 H93 114.7
O22 C12 O12 124.9(3)
O22 C12 C22 121.8(3)
O12 C12 C22 113.3(3)
N2 C22 C12 105.4(3)
N2 C22 H22 108.1
N2 C22 C32 111.7(3)
C12 C22 H22 108.1
C12 C22 C32 115.3(3)
C32 C22 H22 108.1
C93 C83 H83 115.1
C93 C83 C73 129.8(3)
C73 C83 H83 115.1
O33 C73 O43 121.9(3)
O33 C73 C83 117.9(3)
O43 C73 C83 120.2(3)
O42 C72 C82 119.4(3)
O32 C72 O42 122.1(3)
O32 C72 C82 118.5(3)
C91 C81 C71 130.2(3)
C91 C81 H81 114.9
C71 C81 H81 114.9
O53 C103 O63 121.3(3)
O53 C103 C93 119.1(3)
O63 C103 C93 119.6(3)
O13 C13 C23 112.0(3)
O23 C13 O13 124.9(3)
O23 C13 C23 123.1(3)
C92 C82 C72 131.0(3)
C92 C82 H82 114.5
C72 C82 H82 114.5
O21 C11 O11 125.1(3)
O21 C11 C21 122.0(3)
O11 C11 C21 112.9(3)
C22 C32 H32A 108.4
C22 C32 H32B 108.4
C22 C32 C42 115.5(3)
H32A C32 H32B 107.5
C42 C32 H32A 108.4
C42 C32 H32B 108.4
C63 C43 H43 108.5
C63 C43 C33 111.4(3)
C33 C43 H43 108.5
C53 C43 H43 108.5
C53 C43 C63 110.8(3)
C53 C43 C33 109.0(3)
C61 C41 H41 108.2
C61 C41 C31 109.9(3)
C31 C41 H41 108.2
C51 C41 H41 108.2
C51 C41 C61 110.5(4)
C51 C41 C31 111.7(3)
N3 C23 C13 106.9(3)
N3 C23 H23 108.8
N3 C23 C33 111.4(2)
C13 C23 H23 108.8
C13 C23 C33 112.0(3)
C33 C23 H23 108.8
C41 C61 H61A 109.5
C41 C61 H61B 109.5
C41 C61 H61C 109.5
H61A C61 H61B 109.5
H61A C61 H61C 109.5
H61B C61 H61C 109.5
C43 C63 H63A 109.5
C43 C63 H63B 109.5
C43 C63 H63C 109.5
H63A C63 H63B 109.5
H63A C63 H63C 109.5
H63B C63 H63C 109.5
C43 C33 H33A 108.3
C43 C33 H33B 108.3
C23 C33 C43 116.1(3)
C23 C33 H33A 108.3
C23 C33 H33B 108.3
H33A C33 H33B 107.4
C21 C31 C41 116.4(3)
C21 C31 H31A 108.2
C21 C31 H31B 108.2
C41 C31 H31A 108.2
C41 C31 H31B 108.2
H31A C31 H31B 107.3
C41 C51 H51A 109.5
C41 C51 H51B 109.5
C41 C51 H51C 109.5
H51A C51 H51B 109.5
H51A C51 H51C 109.5
H51B C51 H51C 109.5
C43 C53 H53A 109.5
C43 C53 H53B 109.5
C43 C53 H53C 109.5
H53A C53 H53B 109.5
H53A C53 H53C 109.5
H53B C53 H53C 109.5
H62A C62 H62B 109.5
H62A C62 H62C 109.5
H62B C62 H62C 109.5
C42 C62 H62A 109.5
C42 C62 H62B 109.5
C42 C62 H62C 109.5
C32 C42 H42 108.4
C62 C42 C32 111.9(3)
C62 C42 H42 108.4
C62 C42 C52 110.8(3)
C52 C42 C32 108.9(3)
C52 C42 H42 108.4
C42 C52 H52A 109.5
C42 C52 H52B 109.5
C42 C52 H52C 109.5
H52A C52 H52B 109.5
H52A C52 H52C 109.5
H52B C52 H52C 109.5

loop_
_geom_bond_atom_site_label_1
_geom_bond_atom_site_label_2
_geom_bond_distance
O51 C101 1.237(4)
O21 C11 1.214(4)
O31 C71 1.241(4)
O42 C72 1.293(4)
O61 H61 0.8400
O61 C101 1.289(4)
O52 C102 1.233(4)
O22 C12 1.209(4)
N2 H2A 0.9100
N2 H2B 0.9100
N2 H2C 0.9100
N2 C22 1.502(4)
O12 H12 0.8400
O12 C12 1.317(4)
O53 C103 1.231(4)
O33 C73 1.236(4)
O62 H62 0.8400
O62 C102 1.293(4)
O63 H63 0.8400
O63 C103 1.289(4)
N3 H3A 0.9100
N3 H3B 0.9100
N3 H3C 0.9100
N3 C23 1.495(4)
O13 H13 0.8400
O13 C13 1.326(4)
O32 C72 1.242(4)
O11 H11 0.8400
O11 C11 1.322(4)
O41 C71 1.289(4)
O23 C13 1.207(4)
O43 C73 1.291(4)
C92 H92 0.9500
C92 C102 1.492(5)
C92 C82 1.336(5)
C21 H21 1.0000
C21 N1 1.484(4)
C21 C11 1.515(5)
C21 C31 1.521(5)
C91 H91 0.9500
C91 C101 1.502(5)
C91 C81 1.329(5)
N1 H1A 0.9100
N1 H1B 0.9100
N1 H1C 0.9100
C71 C81 1.491(5)
C93 H93 0.9500
C93 C83 1.342(4)
C93 C103 1.494(5)
C12 C22 1.518(5)
C22 H22 1.0000
C22 C32 1.528(5)
C83 H83 0.9500
C83 C73 1.495(5)
C72 C82 1.492(5)
C81 H81 0.9500
C13 C23 1.517(5)
C82 H82 0.9500
C32 H32A 0.9900
C32 H32B 0.9900
C32 C42 1.533(5)
C43 H43 1.0000
C43 C63 1.522(5)
C43 C33 1.530(5)
C43 C53 1.522(5)
C41 H41 1.0000
C41 C61 1.525(5)
C41 C31 1.527(5)
C41 C51 1.518(6)
C23 H23 1.0000
C23 C33 1.528(5)
C61 H61A 0.9800
C61 H61B 0.9800
C61 H61C 0.9800
C63 H63A 0.9800
C63 H63B 0.9800
C63 H63C 0.9800
C33 H33A 0.9900
C33 H33B 0.9900
C31 H31A 0.9900
C31 H31B 0.9900
C51 H51A 0.9800
C51 H51B 0.9800
C51 H51C 0.9800
C53 H53A 0.9800
C53 H53B 0.9800
C53 H53C 0.9800
C62 H62A 0.9800
C62 H62B 0.9800
C62 H62C 0.9800
C62 C42 1.515(5)
C42 H42 1.0000
C42 C52 1.523(5)
C52 H52A 0.9800
C52 H52B 0.9800
C52 H52C 0.9800

loop_
_geom_hbond_atom_site_label_D
_geom_hbond_atom_site_label_H
_geom_hbond_atom_site_label_A
_geom_hbond_distance_DH
_geom_hbond_distance_HA
_geom_hbond_distance_DA
_geom_hbond_angle_DHA
_geom_hbond_site_symmetry_A
_geom_hbond_publ_flag
O61 H61 O41 0.84 1.59 2.425(3) 176.2 . yes
N2 H2A O61 0.91 2.02 2.890(3) 159.8 2_656 yes
N2 H2B O23 0.91 2.02 2.852(4) 152.2 3_445 yes
N2 H2C O51 0.91 1.88 2.763(4) 162.0 2_646 yes
O12 H12 O33 0.84 1.78 2.598(4) 164.3 2_666 yes
O62 H62 O42 0.84 1.61 2.442(3) 174.0 . yes
O63 H63 O43 0.84 1.59 2.427(3) 178.6 . yes
N3 H3A O22 0.91 1.93 2.788(4) 155.6 3_545 yes
N3 H3B O53 0.91 1.91 2.814(4) 171.1 3_546 yes
N3 H3C O63 0.91 1.99 2.856(4) 157.9 3_556 yes
O13 H13 O52 0.84 1.77 2.602(4) 171.6 3 yes
O11 H11 O31 0.84 1.76 2.596(3) 171.0 . yes
N1 H1A O21 0.91 2.14 2.870(4) 137.0 4_646 yes
N1 H1A O31 0.91 2.40 2.974(4) 121.4 4_646 yes
N1 H1B O42 0.91 1.95 2.859(3) 176.4 3_545 yes
N1 H1C O32 0.91 1.97 2.863(4) 165.4 3 yes

loop_
_geom_torsion_atom_site_label_1
_geom_torsion_atom_site_label_2
_geom_torsion_atom_site_label_3
_geom_torsion_atom_site_label_4
_geom_torsion
O31 C71 C81 C91 -179.8(4)
O42 C72 C82 C92 -4.4(6)
O22 C12 C22 N2 18.3(4)
O22 C12 C22 C32 142.0(3)
N2 C22 C32 C42 -60.2(4)
O12 C12 C22 N2 -163.8(3)
O12 C12 C22 C32 -40.1(4)
N3 C23 C33 C43 -59.0(4)
O13 C13 C23 N3 -172.5(3)
O13 C13 C23 C33 -50.3(4)
O32 C72 C82 C92 176.1(4)
O41 C71 C81 C91 0.6(6)
O23 C13 C23 N3 7.8(4)
O23 C13 C23 C33 130.0(3)
C102 C92 C82 C72 0.4(7)
N1 C21 C11 O21 -28.1(4)
N1 C21 C11 O11 153.4(3)
N1 C21 C31 C41 -175.0(3)
C101 C91 C81 C71 0.1(7)
C93 C83 C73 O33 -166.9(3)
C93 C83 C73 O43 13.2(5)
C12 C22 C32 C42 179.6(3)
C22 C32 C42 C62 -68.6(4)
C22 C32 C42 C52 168.5(3)
C83 C93 C103 O53 173.2(3)
C83 C93 C103 O63 -6.4(6)
C81 C91 C101 O51 178.4(4)
C81 C91 C101 O61 -0.2(6)
C103 C93 C83 C73 -1.9(6)
C13 C23 C33 C43 -178.6(3)
C82 C92 C102 O52 -179.3(4)
C82 C92 C102 O62 0.8(6)
C11 C21 C31 C41 66.8(4)
C61 C41 C31 C21 -175.5(3)
C63 C43 C33 C23 -69.2(4)
C31 C21 C11 O21 91.3(4)
C31 C21 C11 O11 -87.3(4)
C51 C41 C31 C21 61.5(4)
C53 C43 C33 C23 168.2(3)

_cod_database_fobs_code 2108370
